data_7157324
loop_
_publ_author_name
'Li, Mi-Zhuan'
'Tong, Qi'
'Han, Wen-Yong'
'Yang, Si-Yi'
'Cui, Bao-Dong'
'Wan, Nan-Wei'
'Chen, Yong-Zheng'

_publ_section_title
;
 Synthesis of chromone-containing polycyclic compounds via
 palladium-catalyzed [2 + 2 + 1] annulation.
;
_journal_issue 6
_journal_name_full 'Organic &amp; biomolecular chemistry'
_journal_page_first 1112
_journal_page_last 1116
_journal_paper_doi 10.1039/c9ob02690h
_journal_volume 18
_journal_year 2020
_chemical_formula_moiety 'C30 H26 O5'
_chemical_formula_sum 'C30 H26 O5'
_chemical_formula_weight 466.51
_space_group_crystal_system monoclinic
_space_group_IT_number 14
_space_group_name_Hall '-P 2yn'
_space_group_name_H-M_alt 'P 1 21/n 1'
_atom_sites_solution_hydrogens geom
_atom_sites_solution_primary dual
_audit_creation_date 2017-11-08
_audit_creation_method
;
Olex2 1.2
(compiled 2017.08.10 svn.r3458 for OlexSys, GUI svn.r5381)
;
_audit_update_record
;
2018-03-28 deposited with the CCDC.	2020-01-20 downloaded from the CCDC.
;
_cell_angle_alpha 90
_cell_angle_beta 105.056(3)
_cell_angle_gamma 90
_cell_formula_units_Z 4
_cell_length_a 14.3416(4)
_cell_length_b 11.0113(3)
_cell_length_c 14.5008(4)
_cell_measurement_reflns_used 8317
_cell_measurement_temperature 100.00(10)
_cell_measurement_theta_max 72.9510
_cell_measurement_theta_min 5.0930
_cell_volume 2211.35(11)
_computing_cell_refinement 'CrysAlisPro 1.171.38.43f (Rigaku OD, 2015)'
_computing_data_collection 'CrysAlisPro 1.171.38.43f (Rigaku OD, 2015)'
_computing_data_reduction 'CrysAlisPro 1.171.38.43f (Rigaku OD, 2015)'
_computing_molecular_graphics 'Olex2 (Dolomanov et al., 2009)'
_computing_publication_material 'Olex2 (Dolomanov et al., 2009)'
_computing_structure_refinement 'ShelXL (Sheldrick, 2015)'
_computing_structure_solution 'ShelXT (Sheldrick, 2015)'
_diffrn_ambient_environment N~2~
_diffrn_ambient_temperature 100.00(10)
_diffrn_detector 'CCD plate'
_diffrn_detector_area_resol_mean 5.2684
_diffrn_detector_type AtlasS2
_diffrn_measured_fraction_theta_full 1.000
_diffrn_measured_fraction_theta_max 0.981
_diffrn_measurement_details
;
List of Runs (angles in degrees, time in seconds):

  # Type    Start    End  Width  t~exp~   \w     \q     \k     \f   Frames
#--------------------------------------------------------------------------
  1  \w    -35.00  32.00   1.00    1.00    --  -41.11  57.00  30.00   67
  2  \w     14.00  61.00   1.00    1.00    --   41.11  57.00   0.00   47
  3  \w     87.00 112.00   1.00    1.00    --   41.11  57.00   0.00   25
  4  \w     49.00 129.00   1.00    5.00    --  106.95 -30.00 120.00   80
  5  \w     85.00 146.00   1.00    5.00    --  106.95  30.00  60.00   61
  6  \w     90.00 130.00   1.00    5.00    --  106.95 -45.00-120.00   40
  7  \w     87.00 118.00   1.00    5.00    --  106.95-125.00   0.00   31
  8  \w     78.00 106.00   1.00    5.00    --  106.95 -94.00  60.00   28
  9  \w     41.00  90.00   1.00    5.00    --  106.95 -77.00   0.00   49
 10  \w     38.00 120.00   1.00    5.00    --  106.95 -61.00  30.00   82
 11  \w     37.00  90.00   1.00    1.00    --   41.11-125.00  90.00   53
 12  \w     25.00 156.00   1.00    5.00    --  106.95 -15.00  30.00  131
 13  \w     40.00 118.00   1.00    5.00    --  106.95-125.00-150.00   78
 14  \w     43.00 126.00   1.00    5.00    --  106.95 -30.00-150.00   83
 15  \w     38.00 130.00   1.00    5.00    --  106.95 -77.00-150.00   92
 16  \w    -74.00  30.00   1.00    1.00    --  -41.11  77.00-120.00  104
 17  \w   -116.00 -19.00   1.00    1.00    --  -41.11 -37.00  90.00   97
;
_diffrn_measurement_device 'four-circle diffractometer'
_diffrn_measurement_device_type 'SuperNova, Dual, Cu at zero, AtlasS2'
_diffrn_measurement_method '\w scans'
_diffrn_orient_matrix_type 'CrysAlisPro convention (1999,Acta A55,543-557)'
_diffrn_orient_matrix_UB_11 -0.0823585000
_diffrn_orient_matrix_UB_12 -0.0160812000
_diffrn_orient_matrix_UB_13 -0.0915717000
_diffrn_orient_matrix_UB_21 -0.0007348000
_diffrn_orient_matrix_UB_22 -0.1376946000
_diffrn_orient_matrix_UB_23 0.0186508000
_diffrn_orient_matrix_UB_31 -0.0748307000
_diffrn_orient_matrix_UB_32 0.0188878000
_diffrn_orient_matrix_UB_33 0.0580145000
_diffrn_radiation_monochromator mirror
_diffrn_radiation_probe x-ray
_diffrn_radiation_type CuK\a
_diffrn_radiation_wavelength 1.54184
_diffrn_reflns_av_R_equivalents 0.0327
_diffrn_reflns_av_unetI/netI 0.0263
_diffrn_reflns_Laue_measured_fraction_full 1.000
_diffrn_reflns_Laue_measured_fraction_max 0.981
_diffrn_reflns_limit_h_max 16
_diffrn_reflns_limit_h_min -17
_diffrn_reflns_limit_k_max 13
_diffrn_reflns_limit_k_min -13
_diffrn_reflns_limit_l_max 18
_diffrn_reflns_limit_l_min -12
_diffrn_reflns_number 14548
_diffrn_reflns_point_group_measured_fraction_full 1.000
_diffrn_reflns_point_group_measured_fraction_max 0.981
_diffrn_reflns_theta_full 67.684
_diffrn_reflns_theta_max 73.679
_diffrn_reflns_theta_min 3.862
_diffrn_source 'micro-focus sealed X-ray tube'
_diffrn_source_type 'SuperNova (Cu) X-ray Source'
_exptl_absorpt_coefficient_mu 0.766
_exptl_absorpt_correction_T_max 1.00000
_exptl_absorpt_correction_T_min 0.80181
_exptl_absorpt_correction_type multi-scan
_exptl_absorpt_process_details
;
CrysAlisPro 1.171.38.43f (Rigaku Oxford Diffraction, 2015)
Empirical absorption correction using spherical harmonics,
 implemented in SCALE3 ABSPACK scaling algorithm.
;
_exptl_crystal_colour colourless
_exptl_crystal_colour_primary colourless
_exptl_crystal_density_diffrn 1.401
_exptl_crystal_description block
_exptl_crystal_F_000 984
_exptl_crystal_size_max 0.14
_exptl_crystal_size_mid 0.12
_exptl_crystal_size_min 0.11
_refine_diff_density_max 0.283
_refine_diff_density_min -0.225
_refine_diff_density_rms 0.048
_refine_ls_extinction_method none
_refine_ls_goodness_of_fit_ref 1.046
_refine_ls_hydrogen_treatment constr
_refine_ls_matrix_type full
_refine_ls_number_parameters 316
_refine_ls_number_reflns 4387
_refine_ls_number_restraints 0
_refine_ls_restrained_S_all 1.046
_refine_ls_R_factor_all 0.0500
_refine_ls_R_factor_gt 0.0457
_refine_ls_shift/su_max 0.000
_refine_ls_shift/su_mean 0.000
_refine_ls_structure_factor_coef Fsqd
_refine_ls_weighting_details 'w=1/[\s^2^(Fo^2^)+(0.0726P)^2^+0.7133P] where P=(Fo^2^+2Fc^2^)/3'
_refine_ls_weighting_scheme calc
_refine_ls_wR_factor_gt 0.1227
_refine_ls_wR_factor_ref 0.1268
_reflns_Friedel_coverage 0.000
_reflns_number_gt 3940
_reflns_number_total 4387
_reflns_threshold_expression 'I > 2\s(I)'
_cod_data_source_file c9ob02690h2.cif
_cod_data_source_block c-18
_cod_depositor_comments 'Adding full bibliography for 7157323--7157327.cif.'
_cod_database_code 7157324
_shelx_shelxl_version_number 2017/1
_shelx_space_group_comment
;
The symmetry employed for this shelxl refinement is uniquely defined
by the following loop, which should always be used as a source of
symmetry information in preference to the above space-group names.
They are only intended as comments.
;
_shelx_estimated_absorpt_t_max 0.920
_shelx_estimated_absorpt_t_min 0.900
_reflns_odcompleteness_completeness 99.95
_reflns_odcompleteness_iscentric 1
_reflns_odcompleteness_theta 66.97
_olex2_refinement_description
;
1. Fixed Uiso
 At 1.2 times of:
  All C(H) groups, All C(H,H) groups
2.a Ternary CH refined with riding coordinates:
 C10(H10), C11(H11), C9(H9), C16(H16), C15(H15), C19(H19), C14(H14), C17(H17),
 C12(H12)
2.b Secondary CH2 refined with riding coordinates:
 C18(H18A,H18B), C21(H21A,H21B), C13(H13A,H13B), C20(H20A,H20B), C29(H29A,H29B)
2.c Aromatic/amide H refined with riding coordinates:
 C28(H28), C24(H24), C5(H5), C2(H2), C25(H25), C4(H4), C3(H3)
;
_olex2_submission_special_instructions 'No special instructions were received'
_oxdiff_exptl_absorpt_empirical_details
;
Empirical correction (ABSPACK) includes:
- Absorption correction using spherical harmonics
- Frame scaling
- Detector area scaling
;
_oxdiff_exptl_absorpt_empirical_full_max 1.443
_oxdiff_exptl_absorpt_empirical_full_min 0.710

loop_
_space_group_symop_operation_xyz
'x, y, z'
'-x+1/2, y+1/2, -z+1/2'
'-x, -y, -z'
'x-1/2, -y-1/2, z-1/2'

loop_
_atom_site_label
_atom_site_type_symbol
_atom_site_fract_x
_atom_site_fract_y
_atom_site_fract_z
_atom_site_U_iso_or_equiv
_atom_site_adp_type
_atom_site_occupancy
_atom_site_site_symmetry_order
_atom_site_calc_flag
_atom_site_refinement_flags_posn
O2 O 0.16879(7) 0.58317(9) 0.52124(7) 0.0277(2) Uani 1 1 d .
O1 O 0.38842(8) 0.41064(9) 0.43683(8) 0.0319(3) Uani 1 1 d .
O3 O 0.33291(8) 0.83452(11) 0.62547(8) 0.0357(3) Uani 1 1 d .
O4 O 0.13662(8) 1.06848(12) 0.81544(8) 0.0373(3) Uani 1 1 d .
O5 O -0.02397(8) 1.05379(12) 0.73259(8) 0.0381(3) Uani 1 1 d .
C23 C 0.17081(10) 0.87863(12) 0.61745(10) 0.0245(3) Uani 1 1 d .
C10 C 0.30756(10) 0.80936(12) 0.42626(10) 0.0232(3) Uani 1 1 d .
H10 H 0.354408 0.866697 0.464168 0.028 Uiso 1 1 calc R
C7 C 0.23262(10) 0.64200(13) 0.48282(9) 0.0240(3) Uani 1 1 d .
C11 C 0.22717(10) 0.77784(13) 0.47683(10) 0.0242(3) Uani 1 1 d .
H11 H 0.163700 0.804551 0.438583 0.029 Uiso 1 1 calc R
C27 C 0.12738(11) 0.99575(13) 0.73685(10) 0.0263(3) Uani 1 1 d .
C1 C 0.25450(11) 0.39769(13) 0.50485(10) 0.0277(3) Uani 1 1 d .
C8 C 0.30405(10) 0.59183(12) 0.45123(10) 0.0233(3) Uani 1 1 d .
C30 C 0.32267(10) 0.46247(13) 0.46069(10) 0.0254(3) Uani 1 1 d .
C28 C 0.19882(10) 0.94311(13) 0.70439(10) 0.0257(3) Uani 1 1 d .
H28 H 0.263326 0.949434 0.738121 0.031 Uiso 1 1 calc R
C26 C 0.03109(11) 0.98685(14) 0.68776(11) 0.0285(3) Uani 1 1 d .
C6 C 0.18137(11) 0.45930(14) 0.53222(10) 0.0283(3) Uani 1 1 d .
C9 C 0.35762(10) 0.68624(12) 0.41058(10) 0.0227(3) Uani 1 1 d .
H9 H 0.426947 0.686180 0.441927 0.027 Uiso 1 1 calc R
C16 C 0.34470(10) 0.89710(13) 0.27548(10) 0.0256(3) Uani 1 1 d .
H16 H 0.313165 0.931538 0.212816 0.031 Uiso 1 1 calc R
C15 C 0.39438(10) 0.77451(13) 0.26006(10) 0.0258(3) Uani 1 1 d .
H15 H 0.383662 0.760655 0.191334 0.031 Uiso 1 1 calc R
C19 C 0.50244(10) 0.80038(13) 0.30370(11) 0.0276(3) Uani 1 1 d .
H19 H 0.543061 0.728240 0.321984 0.033 Uiso 1 1 calc R
C18 C 0.50459(10) 0.89096(13) 0.38521(10) 0.0269(3) Uani 1 1 d .
H18A H 0.482440 0.855370 0.436930 0.032 Uiso 1 1 calc R
H18B H 0.567517 0.928004 0.409855 0.032 Uiso 1 1 calc R
C22 C 0.24928(10) 0.83051(13) 0.57865(10) 0.0258(3) Uani 1 1 d .
C14 C 0.33685(10) 0.67866(13) 0.30056(10) 0.0252(3) Uani 1 1 d .
H14 H 0.340614 0.596330 0.276114 0.030 Uiso 1 1 calc R
C24 C 0.07356(11) 0.86727(14) 0.57031(11) 0.0303(3) Uani 1 1 d .
H24 H 0.056119 0.822713 0.513956 0.036 Uiso 1 1 calc R
C17 C 0.43049(10) 0.97865(13) 0.32371(10) 0.0265(3) Uani 1 1 d .
H17 H 0.414269 1.049271 0.357636 0.032 Uiso 1 1 calc R
C5 C 0.11761(12) 0.40011(15) 0.57514(11) 0.0342(3) Uani 1 1 d .
H5 H 0.067590 0.442261 0.590692 0.041 Uiso 1 1 calc R
C12 C 0.26584(10) 0.85627(13) 0.32388(10) 0.0261(3) Uani 1 1 d .
H12 H 0.213108 0.914808 0.317732 0.031 Uiso 1 1 calc R
C21 C 0.48166(11) 1.00815(14) 0.24455(11) 0.0302(3) Uani 1 1 d .
H21A H 0.528134 1.073289 0.264132 0.036 Uiso 1 1 calc R
H21B H 0.435346 1.031093 0.185596 0.036 Uiso 1 1 calc R
C13 C 0.23513(10) 0.73610(14) 0.26933(10) 0.0278(3) Uani 1 1 d .
H13A H 0.212824 0.747484 0.200783 0.033 Uiso 1 1 calc R
H13B H 0.187459 0.691562 0.292552 0.033 Uiso 1 1 calc R
C2 C 0.26406(12) 0.27263(14) 0.52292(11) 0.0340(3) Uani 1 1 d .
H2 H 0.311721 0.229099 0.504365 0.041 Uiso 1 1 calc R
C25 C 0.00138(11) 0.92082(16) 0.60518(11) 0.0335(3) Uani 1 1 d .
H25 H -0.063665 0.912152 0.573936 0.040 Uiso 1 1 calc R
C20 C 0.53299(11) 0.88627(14) 0.23253(11) 0.0319(3) Uani 1 1 d .
H20A H 0.511097 0.855967 0.167679 0.038 Uiso 1 1 calc R
H20B H 0.602556 0.896267 0.248693 0.038 Uiso 1 1 calc R
C4 C 0.13046(13) 0.27745(16) 0.59401(12) 0.0388(4) Uani 1 1 d .
H4 H 0.089915 0.237009 0.624464 0.047 Uiso 1 1 calc R
C3 C 0.20344(14) 0.21369(15) 0.56793(12) 0.0402(4) Uani 1 1 d .
H3 H 0.211311 0.131069 0.580929 0.048 Uiso 1 1 calc R
C29 C 0.03985(12) 1.09093(17) 0.82150(12) 0.0371(4) Uani 1 1 d .
H29A H 0.026680 1.045029 0.873807 0.044 Uiso 1 1 calc R
H29B H 0.031115 1.176561 0.832542 0.044 Uiso 1 1 calc R

loop_
_atom_site_aniso_label
_atom_site_aniso_U_11
_atom_site_aniso_U_22
_atom_site_aniso_U_33
_atom_site_aniso_U_23
_atom_site_aniso_U_13
_atom_site_aniso_U_12
O2 0.0316(5) 0.0254(5) 0.0295(5) 0.0003(4) 0.0140(4) -0.0051(4)
O1 0.0344(6) 0.0241(5) 0.0393(6) 0.0015(4) 0.0131(5) 0.0030(4)
O3 0.0272(5) 0.0449(7) 0.0342(6) -0.0079(5) 0.0063(4) 0.0027(5)
O4 0.0310(6) 0.0504(7) 0.0318(6) -0.0128(5) 0.0107(4) 0.0017(5)
O5 0.0293(5) 0.0487(7) 0.0380(6) -0.0073(5) 0.0116(5) 0.0064(5)
C23 0.0279(7) 0.0205(6) 0.0267(7) 0.0027(5) 0.0102(5) -0.0022(5)
C10 0.0242(6) 0.0208(6) 0.0263(6) -0.0001(5) 0.0093(5) -0.0013(5)
C7 0.0265(7) 0.0241(7) 0.0223(6) 0.0007(5) 0.0079(5) -0.0049(5)
C11 0.0250(6) 0.0226(7) 0.0269(7) -0.0011(5) 0.0099(5) -0.0006(5)
C27 0.0305(7) 0.0265(7) 0.0236(7) 0.0014(5) 0.0101(5) -0.0015(5)
C1 0.0337(7) 0.0246(7) 0.0234(7) 0.0015(5) 0.0048(6) -0.0056(6)
C8 0.0261(6) 0.0215(7) 0.0223(6) 0.0001(5) 0.0065(5) -0.0017(5)
C30 0.0297(7) 0.0225(7) 0.0229(6) 0.0007(5) 0.0049(5) -0.0020(5)
C28 0.0260(7) 0.0266(7) 0.0256(7) 0.0028(5) 0.0084(5) -0.0010(5)
C26 0.0277(7) 0.0293(7) 0.0313(7) 0.0022(6) 0.0127(6) 0.0011(6)
C6 0.0352(7) 0.0256(7) 0.0237(7) 0.0009(5) 0.0070(6) -0.0077(6)
C9 0.0249(6) 0.0199(6) 0.0245(6) 0.0006(5) 0.0082(5) -0.0008(5)
C16 0.0270(7) 0.0244(7) 0.0260(7) 0.0041(5) 0.0080(5) -0.0006(5)
C15 0.0295(7) 0.0244(7) 0.0251(7) 0.0007(5) 0.0103(5) -0.0036(5)
C19 0.0274(7) 0.0234(7) 0.0345(7) 0.0014(6) 0.0125(6) -0.0006(5)
C18 0.0248(7) 0.0256(7) 0.0310(7) 0.0005(6) 0.0082(5) -0.0046(5)
C22 0.0277(7) 0.0224(7) 0.0280(7) 0.0014(5) 0.0086(5) -0.0011(5)
C14 0.0308(7) 0.0222(7) 0.0242(7) -0.0018(5) 0.0101(5) -0.0040(5)
C24 0.0291(7) 0.0317(8) 0.0310(7) -0.0041(6) 0.0094(6) -0.0042(6)
C17 0.0287(7) 0.0221(7) 0.0301(7) 0.0011(5) 0.0101(6) -0.0019(5)
C5 0.0387(8) 0.0364(8) 0.0292(7) 0.0003(6) 0.0119(6) -0.0115(7)
C12 0.0239(7) 0.0251(7) 0.0297(7) 0.0045(5) 0.0079(5) 0.0002(5)
C21 0.0323(7) 0.0266(7) 0.0340(8) 0.0031(6) 0.0126(6) -0.0048(6)
C13 0.0276(7) 0.0304(7) 0.0255(7) 0.0033(5) 0.0068(5) -0.0062(6)
C2 0.0414(8) 0.0257(8) 0.0319(8) 0.0044(6) 0.0043(6) -0.0037(6)
C25 0.0251(7) 0.0412(9) 0.0337(8) -0.0022(6) 0.0066(6) -0.0016(6)
C20 0.0325(8) 0.0300(8) 0.0375(8) -0.0007(6) 0.0170(6) -0.0054(6)
C4 0.0473(9) 0.0375(9) 0.0311(8) 0.0044(6) 0.0092(7) -0.0188(7)
C3 0.0535(10) 0.0276(8) 0.0356(8) 0.0069(6) 0.0046(7) -0.0110(7)
C29 0.0332(8) 0.0449(9) 0.0371(8) -0.0086(7) 0.0162(7) -0.0002(7)

loop_
_atom_type_symbol
_atom_type_description
_atom_type_scat_dispersion_real
_atom_type_scat_dispersion_imag
_atom_type_scat_source
C C 0.0181 0.0091 'International Tables Vol C Tables 4.2.6.8 and 6.1.1.4'
H H 0.0000 0.0000 'International Tables Vol C Tables 4.2.6.8 and 6.1.1.4'
O O 0.0492 0.0322 'International Tables Vol C Tables 4.2.6.8 and 6.1.1.4'

loop_
_geom_angle_atom_site_label_1
_geom_angle_atom_site_label_2
_geom_angle_atom_site_label_3
_geom_angle
C7 O2 C6 116.00(11)
C27 O4 C29 105.39(12)
C26 O5 C29 105.65(12)
C28 C23 C22 116.84(12)
C24 C23 C28 120.05(13)
C24 C23 C22 123.05(13)
C11 C10 H10 111.3
C11 C10 C9 107.25(11)
C9 C10 H10 111.3
C12 C10 H10 111.3
C12 C10 C11 112.28(11)
C12 C10 C9 103.11(11)
O2 C7 C11 118.07(12)
C8 C7 O2 126.87(13)
C8 C7 C11 115.03(12)
C10 C11 H11 111.0
C7 C11 C10 102.46(11)
C7 C11 H11 111.0
C7 C11 C22 108.99(11)
C22 C11 C10 111.97(11)
C22 C11 H11 111.0
O4 C27 C26 109.71(13)
C28 C27 O4 128.06(13)
C28 C27 C26 122.12(14)
C6 C1 C30 121.28(13)
C6 C1 C2 118.06(14)
C2 C1 C30 120.64(14)
C7 C8 C30 120.63(13)
C7 C8 C9 111.23(12)
C30 C8 C9 128.12(13)
O1 C30 C1 122.64(13)
O1 C30 C8 124.54(13)
C8 C30 C1 112.81(12)
C23 C28 H28 121.4
C27 C28 C23 117.22(13)
C27 C28 H28 121.4
O5 C26 C27 109.94(13)
O5 C26 C25 128.07(14)
C25 C26 C27 121.97(14)
O2 C6 C1 122.35(13)
O2 C6 C5 115.61(14)
C1 C6 C5 122.01(14)
C10 C9 H9 112.2
C8 C9 C10 103.89(11)
C8 C9 H9 112.2
C8 C9 C14 112.73(11)
C14 C9 C10 102.82(11)
C14 C9 H9 112.2
C15 C16 H16 108.5
C17 C16 H16 108.5
C17 C16 C15 103.17(11)
C17 C16 C12 123.88(12)
C12 C16 H16 108.5
C12 C16 C15 103.15(11)
C16 C15 H15 108.8
C19 C15 C16 103.18(11)
C19 C15 H15 108.8
C19 C15 C14 123.31(12)
C14 C15 C16 103.07(11)
C14 C15 H15 108.8
C15 C19 H19 115.2
C15 C19 C20 105.57(12)
C18 C19 C15 104.62(11)
C18 C19 H19 115.2
C18 C19 C20 99.41(11)
C20 C19 H19 115.2
C19 C18 H18A 112.7
C19 C18 H18B 112.7
H18A C18 H18B 110.2
C17 C18 C19 95.08(11)
C17 C18 H18A 112.7
C17 C18 H18B 112.7
O3 C22 C23 120.77(13)
O3 C22 C11 118.45(13)
C23 C22 C11 120.75(12)
C9 C14 H14 114.1
C15 C14 C9 112.09(11)
C15 C14 H14 114.1
C13 C14 C9 101.20(11)
C13 C14 C15 99.52(11)
C13 C14 H14 114.1
C23 C24 H24 119.1
C23 C24 C25 121.86(14)
C25 C24 H24 119.1
C16 C17 C18 104.36(11)
C16 C17 H17 115.2
C16 C17 C21 105.23(12)
C18 C17 H17 115.2
C18 C17 C21 99.93(11)
C21 C17 H17 115.2
C6 C5 H5 120.8
C4 C5 C6 118.45(16)
C4 C5 H5 120.8
C10 C12 C16 112.90(11)
C10 C12 H12 114.0
C10 C12 C13 101.19(11)
C16 C12 H12 114.0
C16 C12 C13 99.30(11)
C13 C12 H12 114.0
C17 C21 H21A 111.1
C17 C21 H21B 111.1
C17 C21 C20 103.31(11)
H21A C21 H21B 109.1
C20 C21 H21A 111.1
C20 C21 H21B 111.1
C14 C13 H13A 112.8
C14 C13 H13B 112.8
C12 C13 C14 94.51(11)
C12 C13 H13A 112.8
C12 C13 H13B 112.8
H13A C13 H13B 110.3
C1 C2 H2 119.7
C3 C2 C1 120.54(16)
C3 C2 H2 119.7
C26 C25 C24 116.69(14)
C26 C25 H25 121.7
C24 C25 H25 121.7
C19 C20 C21 103.17(11)
C19 C20 H20A 111.1
C19 C20 H20B 111.1
C21 C20 H20A 111.1
C21 C20 H20B 111.1
H20A C20 H20B 109.1
C5 C4 H4 119.6
C5 C4 C3 120.71(15)
C3 C4 H4 119.6
C2 C3 C4 120.18(15)
C2 C3 H3 119.9
C4 C3 H3 119.9
O4 C29 H29A 110.3
O4 C29 H29B 110.3
O5 C29 O4 107.32(12)
O5 C29 H29A 110.3
O5 C29 H29B 110.3
H29A C29 H29B 108.5

loop_
_geom_bond_atom_site_label_1
_geom_bond_atom_site_label_2
_geom_bond_distance
O2 C7 1.3540(17)
O2 C6 1.3796(18)
O1 C30 1.2264(18)
O3 C22 1.2160(18)
O4 C27 1.3708(18)
O4 C29 1.4346(19)
O5 C26 1.3624(18)
O5 C29 1.433(2)
C23 C28 1.411(2)
C23 C22 1.481(2)
C23 C24 1.390(2)
C10 H10 0.9800
C10 C11 1.5576(18)
C10 C9 1.5780(18)
C10 C12 1.5387(19)
C7 C11 1.499(2)
C7 C8 1.345(2)
C11 H11 0.9800
C11 C22 1.5406(19)
C27 C28 1.363(2)
C27 C26 1.383(2)
C1 C30 1.483(2)
C1 C6 1.391(2)
C1 C2 1.402(2)
C8 C30 1.4492(19)
C8 C9 1.5012(19)
C28 H28 0.9300
C26 C25 1.371(2)
C6 C5 1.394(2)
C9 H9 0.9800
C9 C14 1.5473(18)
C16 H16 0.9800
C16 C15 1.569(2)
C16 C17 1.5370(19)
C16 C12 1.5447(19)
C15 H15 0.9800
C15 C19 1.541(2)
C15 C14 1.5465(19)
C19 H19 0.9800
C19 C18 1.541(2)
C19 C20 1.545(2)
C18 H18A 0.9700
C18 H18B 0.9700
C18 C17 1.538(2)
C14 H14 0.9800
C14 C13 1.546(2)
C24 H24 0.9300
C24 C25 1.395(2)
C17 H17 0.9800
C17 C21 1.549(2)
C5 H5 0.9300
C5 C4 1.381(2)
C12 H12 0.9800
C12 C13 1.546(2)
C21 H21A 0.9700
C21 H21B 0.9700
C21 C20 1.562(2)
C13 H13A 0.9700
C13 H13B 0.9700
C2 H2 0.9300
C2 C3 1.378(2)
C25 H25 0.9300
C20 H20A 0.9700
C20 H20B 0.9700
C4 H4 0.9300
C4 C3 1.392(3)
C3 H3 0.9300
C29 H29A 0.9700
C29 H29B 0.9700
